data_7247449
loop_
_publ_author_name
'Dubey, Ritesh'
'Singh, Sandeep'

_publ_section_title
;
 Dichlorosubstitution as a steering tool in hydrogen bonded cocrystals:
 the nature of rigid and flexible coformers in crystal structures
;
_journal_issue 40
_journal_name_full CrystEngComm
_journal_page_first 5697
_journal_page_last 5705
_journal_paper_doi 10.1039/D3CE00672G
_journal_volume 25
_journal_year 2023
_chemical_formula_sum 'C18 H12 Cl2 N2 O'
_chemical_formula_weight 343.20
_space_group_crystal_system monoclinic
_space_group_IT_number 14
_space_group_name_Hall '-P 2yn'
_space_group_name_H-M_alt 'P 1 21/n 1'
_atom_sites_solution_hydrogens geom
_audit_creation_method SHELXL-2018/3
_audit_update_record
;
2023-06-27 deposited with the CCDC.	2023-08-28 downloaded from the CCDC.
;
_cell_angle_alpha 90
_cell_angle_beta 113.080(5)
_cell_angle_gamma 90
_cell_formula_units_Z 4
_cell_length_a 10.5269(11)
_cell_length_b 12.0193(12)
_cell_length_c 13.2546(14)
_cell_measurement_reflns_used 14666
_cell_measurement_temperature 150(2)
_cell_measurement_theta_max 27.6
_cell_measurement_theta_min 3.0
_cell_volume 1542.8(3)
_computing_structure_refinement 'SHELXL-2018/3 (Sheldrick, 2018)'
_diffrn_ambient_temperature 150(2)
_diffrn_measured_fraction_theta_full 0.997
_diffrn_measured_fraction_theta_max 0.997
_diffrn_measurement_device_type 'Rigaku Mercury375R (2x2 bin mode)'
_diffrn_radiation_type MoK\a
_diffrn_radiation_wavelength 0.71073
_diffrn_reflns_av_R_equivalents 0.0296
_diffrn_reflns_av_unetI/netI 0.0272
_diffrn_reflns_Laue_measured_fraction_full 0.997
_diffrn_reflns_Laue_measured_fraction_max 0.997
_diffrn_reflns_limit_h_max 13
_diffrn_reflns_limit_h_min -12
_diffrn_reflns_limit_k_max 15
_diffrn_reflns_limit_k_min -15
_diffrn_reflns_limit_l_max 17
_diffrn_reflns_limit_l_min -17
_diffrn_reflns_number 13283
_diffrn_reflns_point_group_measured_fraction_full 0.997
_diffrn_reflns_point_group_measured_fraction_max 0.997
_diffrn_reflns_theta_full 25.242
_diffrn_reflns_theta_max 27.482
_diffrn_reflns_theta_min 3.158
_exptl_absorpt_coefficient_mu 0.426
_exptl_crystal_density_diffrn 1.478
_exptl_crystal_description Plate
_exptl_crystal_F_000 704
_exptl_crystal_size_max 0.350
_exptl_crystal_size_mid 0.120
_exptl_crystal_size_min 0.100
_refine_diff_density_max 0.256
_refine_diff_density_min -0.271
_refine_diff_density_rms 0.048
_refine_ls_extinction_method none
_refine_ls_goodness_of_fit_ref 1.053
_refine_ls_hydrogen_treatment mixed
_refine_ls_matrix_type full
_refine_ls_number_parameters 210
_refine_ls_number_reflns 3531
_refine_ls_number_restraints 321
_refine_ls_restrained_S_all 1.008
_refine_ls_R_factor_all 0.0454
_refine_ls_R_factor_gt 0.0355
_refine_ls_shift/su_max 0.001
_refine_ls_shift/su_mean 0.000
_refine_ls_structure_factor_coef Fsqd
_refine_ls_weighting_details 'w=1/[\s^2^(Fo^2^)+(0.0380P)^2^+0.4667P] where P=(Fo^2^+2Fc^2^)/3'
_refine_ls_weighting_scheme calc
_refine_ls_wR_factor_gt 0.0803
_refine_ls_wR_factor_ref 0.0842
_reflns_Friedel_coverage 0.000
_reflns_number_gt 2944
_reflns_number_total 3531
_reflns_threshold_expression 'I > 2\s(I)'
_cod_data_source_file d3ce00672g1.cif
_cod_data_source_block datam_CCDC7
_cod_depositor_comments 'Adding full bibliography for 7247442--7247454.cif.'
_cod_original_sg_symbol_H-M 'P 21/n'
_cod_database_code 7247449
_shelx_shelxl_version_number 2018/3
_shelx_space_group_comment
;
The symmetry employed for this shelxl refinement is uniquely defined
by the following loop, which should always be used as a source of
symmetry information in preference to the above space-group names.
They are only intended as comments.
;
_shelx_estimated_absorpt_t_min 0.865
_shelx_estimated_absorpt_t_max 0.959

loop_
_space_group_symop_operation_xyz
'x, y, z'
'-x+1/2, y+1/2, -z+1/2'
'-x, -y, -z'
'x-1/2, -y-1/2, z-1/2'

loop_
_atom_site_label
_atom_site_type_symbol
_atom_site_fract_x
_atom_site_fract_y
_atom_site_fract_z
_atom_site_U_iso_or_equiv
_atom_site_adp_type
_atom_site_occupancy
_atom_site_site_symmetry_order
_atom_site_calc_flag
_atom_site_refinement_flags_posn
_atom_site_refinement_flags_adp
_atom_site_refinement_flags_occupancy
_atom_site_disorder_assembly
_atom_site_disorder_group
C1 C 0.42347(14) 0.26153(12) 0.37138(11) 0.0220(3) Uani 1 1 d . U . . .
C2 C 0.38105(16) 0.17026(13) 0.41522(12) 0.0250(3) Uani 1 1 d . U . . .
C3 C 0.29455(16) 0.08858(13) 0.34990(13) 0.0293(3) Uani 1 1 d . U . . .
H3 H 0.268554 0.027098 0.382635 0.035 Uiso 1 1 calc R U . . .
C4 C 0.24636(16) 0.09694(14) 0.23714(13) 0.0313(4) Uani 1 1 d . U . . .
H4 H 0.183659 0.043059 0.192100 0.038 Uiso 1 1 calc R U . . .
C5 C 0.28965(15) 0.18415(13) 0.18968(12) 0.0279(3) Uani 1 1 d . U . . .
H5 H 0.258241 0.189875 0.112198 0.034 Uiso 1 1 calc R U . . .
C6 C 0.37954(14) 0.26286(12) 0.25716(12) 0.0229(3) Uani 1 1 d . U . . .
C7 C 0.70225(17) 0.56196(13) 0.41876(12) 0.0289(3) Uani 1 1 d . U . . .
H7 H 0.632263 0.593014 0.438555 0.035 Uiso 1 1 calc R U . . .
C8 C 0.79216(17) 0.63467(13) 0.39628(13) 0.0314(4) Uani 1 1 d . U . . .
H8 H 0.783560 0.712907 0.401627 0.038 Uiso 1 1 calc R U . . .
C9 C 0.89231(16) 0.59100(14) 0.36656(12) 0.0305(4) Uani 1 1 d . U . . .
H9 H 0.953520 0.638719 0.350057 0.037 Uiso 1 1 calc R U . . .
C10 C 0.90403(15) 0.47488(13) 0.36060(11) 0.0259(3) Uani 1 1 d . U . . .
C11 C 1.00760(16) 0.42311(15) 0.33108(13) 0.0330(4) Uani 1 1 d . U . . .
H11 H 1.067656 0.468322 0.310653 0.040 Uiso 1 1 calc R U . . .
C12 C 1.02111(16) 0.31179(15) 0.33182(13) 0.0331(4) Uani 1 1 d . U . . .
H12 H 1.091391 0.279634 0.313079 0.040 Uiso 1 1 calc R U . . .
C13 C 0.93094(15) 0.24117(13) 0.36049(11) 0.0275(3) Uani 1 1 d . U . . .
C14 C 0.94374(17) 0.12432(14) 0.36587(13) 0.0340(4) Uani 1 1 d . U . . .
H14 H 1.016316 0.089205 0.352246 0.041 Uiso 1 1 calc R U . . .
C15 C 0.85190(18) 0.06190(14) 0.39062(13) 0.0345(4) Uani 1 1 d . U . . .
H15 H 0.859959 -0.016837 0.395327 0.041 Uiso 1 1 calc R U . . .
C16 C 0.74492(17) 0.11656(13) 0.40905(12) 0.0303(3) Uani 1 1 d . U . . .
H16 H 0.679423 0.072292 0.423820 0.036 Uiso 1 1 calc R U . . .
C17 C 0.82311(14) 0.28803(12) 0.38451(11) 0.0229(3) Uani 1 1 d . U . . .
C18 C 0.81057(14) 0.40808(13) 0.38615(11) 0.0225(3) Uani 1 1 d . U . . .
N1 N 0.71000(13) 0.45238(10) 0.41378(10) 0.0246(3) Uani 1 1 d . U . . .
N2 N 0.72995(13) 0.22563(10) 0.40709(10) 0.0263(3) Uani 1 1 d . U . . .
O1 O 0.49689(12) 0.34329(9) 0.43801(8) 0.0270(2) Uani 1 1 d . U . . .
H1 H 0.5583(19) 0.3649(12) 0.4176(11) 0.041 Uiso 1 1 calc R U . . .
Cl1 Cl 0.43985(5) 0.15841(3) 0.55719(3) 0.03722(12) Uani 1 1 d . U . . .
Cl2 Cl 0.44275(4) 0.36593(3) 0.19755(3) 0.03103(11) Uani 1 1 d . U . . .

loop_
_atom_site_aniso_label
_atom_site_aniso_U_11
_atom_site_aniso_U_22
_atom_site_aniso_U_33
_atom_site_aniso_U_23
_atom_site_aniso_U_13
_atom_site_aniso_U_12
C1 0.0177(7) 0.0211(7) 0.0293(7) -0.0010(6) 0.0115(6) 0.0029(6)
C2 0.0256(7) 0.0248(8) 0.0272(7) 0.0027(6) 0.0130(6) 0.0030(6)
C3 0.0266(8) 0.0236(8) 0.0425(9) 0.0009(6) 0.0189(7) -0.0011(6)
C4 0.0251(8) 0.0294(9) 0.0401(9) -0.0084(7) 0.0136(7) -0.0048(7)
C5 0.0242(7) 0.0308(9) 0.0274(8) -0.0022(6) 0.0086(6) 0.0023(6)
C6 0.0211(7) 0.0210(8) 0.0282(7) 0.0036(6) 0.0115(6) 0.0034(6)
C7 0.0318(8) 0.0246(8) 0.0289(8) -0.0017(6) 0.0101(7) 0.0011(6)
C8 0.0382(9) 0.0210(8) 0.0296(8) -0.0010(6) 0.0076(7) -0.0045(7)
C9 0.0306(8) 0.0309(9) 0.0266(8) 0.0023(6) 0.0077(7) -0.0095(7)
C10 0.0249(7) 0.0302(8) 0.0192(7) 0.0007(6) 0.0050(6) -0.0041(6)
C11 0.0254(8) 0.0467(11) 0.0281(8) 0.0006(7) 0.0118(7) -0.0055(7)
C12 0.0244(8) 0.0475(11) 0.0285(8) -0.0043(7) 0.0118(7) 0.0016(7)
C13 0.0241(7) 0.0344(9) 0.0207(7) -0.0041(6) 0.0052(6) 0.0026(6)
C14 0.0304(8) 0.0356(9) 0.0315(8) -0.0045(7) 0.0073(7) 0.0107(7)
C15 0.0413(9) 0.0244(9) 0.0309(8) -0.0004(6) 0.0068(7) 0.0076(7)
C16 0.0365(8) 0.0241(8) 0.0281(8) 0.0010(6) 0.0103(7) -0.0006(7)
C17 0.0226(7) 0.0257(8) 0.0178(7) 0.0000(5) 0.0049(6) 0.0001(6)
C18 0.0206(7) 0.0260(8) 0.0184(7) -0.0007(5) 0.0048(5) -0.0011(6)
N1 0.0255(6) 0.0225(7) 0.0259(6) -0.0018(5) 0.0101(5) -0.0009(5)
N2 0.0292(7) 0.0232(7) 0.0264(6) -0.0002(5) 0.0107(5) -0.0013(5)
O1 0.0294(6) 0.0263(6) 0.0302(6) -0.0054(4) 0.0169(5) -0.0064(4)
Cl1 0.0482(3) 0.0360(2) 0.0295(2) 0.00583(16) 0.01738(18) -0.00254(18)
Cl2 0.0369(2) 0.0272(2) 0.0302(2) 0.00714(15) 0.01455(16) 0.00097(16)

loop_
_atom_type_symbol
_atom_type_description
_atom_type_scat_dispersion_real
_atom_type_scat_dispersion_imag
_atom_type_scat_source
C C 0.0033 0.0016 'International Tables Vol C Tables 4.2.6.8 and 6.1.1.4'
H H 0.0000 0.0000 'International Tables Vol C Tables 4.2.6.8 and 6.1.1.4'
N N 0.0061 0.0033 'International Tables Vol C Tables 4.2.6.8 and 6.1.1.4'
O O 0.0106 0.0060 'International Tables Vol C Tables 4.2.6.8 and 6.1.1.4'
Cl Cl 0.1484 0.1585 'International Tables Vol C Tables 4.2.6.8 and 6.1.1.4'

loop_
_geom_angle_atom_site_label_1
_geom_angle_atom_site_label_2
_geom_angle_atom_site_label_3
_geom_angle
_geom_angle_site_symmetry_1
_geom_angle_site_symmetry_3
_geom_angle_publ_flag
O1 C1 C2 119.79(13) . . ?
O1 C1 C6 124.30(13) . . ?
C2 C1 C6 115.85(13) . . ?
C3 C2 C1 122.40(14) . . ?
C3 C2 Cl1 119.01(12) . . ?
C1 C2 Cl1 118.59(11) . . ?
C4 C3 C2 119.79(15) . . ?
C4 C3 H3 120.1 . . ?
C2 C3 H3 120.1 . . ?
C3 C4 C5 119.92(14) . . ?
C3 C4 H4 120.0 . . ?
C5 C4 H4 120.0 . . ?
C4 C5 C6 118.98(14) . . ?
C4 C5 H5 120.5 . . ?
C6 C5 H5 120.5 . . ?
C5 C6 C1 122.83(14) . . ?
C5 C6 Cl2 118.63(11) . . ?
C1 C6 Cl2 118.53(11) . . ?
N1 C7 C8 123.33(15) . . ?
N1 C7 H7 118.3 . . ?
C8 C7 H7 118.3 . . ?
C9 C8 C7 118.86(15) . . ?
C9 C8 H8 120.6 . . ?
C7 C8 H8 120.6 . . ?
C8 C9 C10 119.48(15) . . ?
C8 C9 H9 120.3 . . ?
C10 C9 H9 120.3 . . ?
C9 C10 C18 117.83(14) . . ?
C9 C10 C11 122.55(15) . . ?
C18 C10 C11 119.62(14) . . ?
C12 C11 C10 121.22(15) . . ?
C12 C11 H11 119.4 . . ?
C10 C11 H11 119.4 . . ?
C11 C12 C13 120.83(15) . . ?
C11 C12 H12 119.6 . . ?
C13 C12 H12 119.6 . . ?
C14 C13 C17 117.10(15) . . ?
C14 C13 C12 122.95(15) . . ?
C17 C13 C12 119.95(15) . . ?
C15 C14 C13 119.88(15) . . ?
C15 C14 H14 120.1 . . ?
C13 C14 H14 120.1 . . ?
C14 C15 C16 118.51(16) . . ?
C14 C15 H15 120.7 . . ?
C16 C15 H15 120.7 . . ?
N2 C16 C15 123.96(16) . . ?
N2 C16 H16 118.0 . . ?
C15 C16 H16 118.0 . . ?
N2 C17 C13 122.94(14) . . ?
N2 C17 C18 117.94(13) . . ?
C13 C17 C18 119.12(13) . . ?
N1 C18 C10 122.19(14) . . ?
N1 C18 C17 118.66(13) . . ?
C10 C18 C17 119.14(13) . . ?
C7 N1 C18 118.29(13) . . ?
C16 N2 C17 117.52(14) . . ?
C1 O1 H1 109.5 . . ?

loop_
_geom_bond_atom_site_label_1
_geom_bond_atom_site_label_2
_geom_bond_distance
_geom_bond_site_symmetry_2
_geom_bond_publ_flag
C1 O1 1.3446(17) . ?
C1 C2 1.394(2) . ?
C1 C6 1.399(2) . ?
C2 C3 1.387(2) . ?
C2 Cl1 1.7411(15) . ?
C3 C4 1.381(2) . ?
C3 H3 0.9500 . ?
C4 C5 1.388(2) . ?
C4 H4 0.9500 . ?
C5 C6 1.388(2) . ?
C5 H5 0.9500 . ?
C6 Cl2 1.7361(15) . ?
C7 N1 1.3229(19) . ?
C7 C8 1.403(2) . ?
C7 H7 0.9500 . ?
C8 C9 1.367(2) . ?
C8 H8 0.9500 . ?
C9 C10 1.406(2) . ?
C9 H9 0.9500 . ?
C10 C18 1.410(2) . ?
C10 C11 1.436(2) . ?
C11 C12 1.345(2) . ?
C11 H11 0.9500 . ?
C12 C13 1.431(2) . ?
C12 H12 0.9500 . ?
C13 C14 1.410(2) . ?
C13 C17 1.411(2) . ?
C14 C15 1.362(2) . ?
C14 H14 0.9500 . ?
C15 C16 1.405(2) . ?
C15 H15 0.9500 . ?
C16 N2 1.319(2) . ?
C16 H16 0.9500 . ?
C17 N2 1.3579(19) . ?
C17 C18 1.450(2) . ?
C18 N1 1.3573(19) . ?
O1 H1 0.83(2) . ?

loop_
_geom_torsion_atom_site_label_1
_geom_torsion_atom_site_label_2
_geom_torsion_atom_site_label_3
_geom_torsion_atom_site_label_4
_geom_torsion
_geom_torsion_site_symmetry_1
_geom_torsion_site_symmetry_2
_geom_torsion_site_symmetry_3
_geom_torsion_site_symmetry_4
_geom_torsion_publ_flag
O1 C1 C2 C3 173.90(13) . . . . ?
C6 C1 C2 C3 -3.4(2) . . . . ?
O1 C1 C2 Cl1 -6.45(19) . . . . ?
C6 C1 C2 Cl1 176.29(10) . . . . ?
C1 C2 C3 C4 -0.7(2) . . . . ?
Cl1 C2 C3 C4 179.67(12) . . . . ?
C2 C3 C4 C5 3.0(2) . . . . ?
C3 C4 C5 C6 -1.0(2) . . . . ?
C4 C5 C6 C1 -3.3(2) . . . . ?
C4 C5 C6 Cl2 175.47(11) . . . . ?
O1 C1 C6 C5 -171.74(14) . . . . ?
C2 C1 C6 C5 5.4(2) . . . . ?
O1 C1 C6 Cl2 9.49(19) . . . . ?
C2 C1 C6 Cl2 -173.39(11) . . . . ?
N1 C7 C8 C9 0.7(2) . . . . ?
C7 C8 C9 C10 -0.8(2) . . . . ?
C8 C9 C10 C18 -0.1(2) . . . . ?
C8 C9 C10 C11 -179.34(14) . . . . ?
C9 C10 C11 C12 176.35(15) . . . . ?
C18 C10 C11 C12 -2.9(2) . . . . ?
C10 C11 C12 C13 1.0(2) . . . . ?
C11 C12 C13 C14 -177.91(15) . . . . ?
C11 C12 C13 C17 2.3(2) . . . . ?
C17 C13 C14 C15 1.7(2) . . . . ?
C12 C13 C14 C15 -178.11(15) . . . . ?
C13 C14 C15 C16 0.7(2) . . . . ?
C14 C15 C16 N2 -2.1(2) . . . . ?
C14 C13 C17 N2 -3.0(2) . . . . ?
C12 C13 C17 N2 176.74(13) . . . . ?
C14 C13 C17 C18 176.53(13) . . . . ?
C12 C13 C17 C18 -3.7(2) . . . . ?
C9 C10 C18 N1 1.2(2) . . . . ?
C11 C10 C18 N1 -179.50(13) . . . . ?
C9 C10 C18 C17 -177.85(13) . . . . ?
C11 C10 C18 C17 1.4(2) . . . . ?
N2 C17 C18 N1 2.28(19) . . . . ?
C13 C17 C18 N1 -177.31(12) . . . . ?
N2 C17 C18 C10 -178.59(12) . . . . ?
C13 C17 C18 C10 1.81(19) . . . . ?
C8 C7 N1 C18 0.4(2) . . . . ?
C10 C18 N1 C7 -1.4(2) . . . . ?
C17 C18 N1 C7 177.71(13) . . . . ?
C15 C16 N2 C17 0.8(2) . . . . ?
C13 C17 N2 C16 1.8(2) . . . . ?
C18 C17 N2 C16 -177.77(13) . . . . ?
